data_1521284
loop_
_publ_author_name
'Reinholdt, Anders'
'Vibenholt, Johan E.'
'Morsing, Thorbj\/orn J.'
'Schau-Magnussen, Magnus'
'Reeler, Nini E. A.'
'Bendix, Jesper'

_publ_section_title
;
 Carbide complexes as \p-acceptor ligands
;
_journal_issue 10
_journal_name_full 'Chem. Sci.'
_journal_page_first 5815
_journal_paper_doi 10.1039/C5SC02077H
_journal_volume 6
_journal_year 2015
_chemical_formula_moiety 'C45 H78 Cl3 P2 Rh Ru, C H2 Cl2'
_chemical_formula_sum 'C46 H80 Cl5 P2 Rh Ru'
_chemical_formula_weight 1076.27
_chemical_name_systematic
;
 ?
;
_space_group_crystal_system triclinic
_space_group_IT_number 2
_space_group_name_Hall '-P 1'
_space_group_name_H-M_alt 'P -1'
_symmetry_space_group_name_Hall '-P 1'
_symmetry_space_group_name_H-M 'P -1'
_atom_sites_solution_hydrogens mixed
_atom_sites_solution_primary iterative
_audit_creation_date 2015-05-26
_audit_creation_method
;
Olex2 1.2
(compiled 2015.01.26 svn.r3151 for OlexSys, GUI svn.r4998)
;
_audit_update_record
;
2015-05-26 deposited with the CCDC.
2015-07-07 downloaded from the CCDC.
;
_cell_angle_alpha 78.174(4)
_cell_angle_beta 75.183(12)
_cell_angle_gamma 75.241(8)
_cell_formula_units_Z 2
_cell_length_a 10.9350(12)
_cell_length_b 12.9950(5)
_cell_length_c 18.693(3)
_cell_measurement_temperature 122(2)
_cell_volume 2455.3(5)
_computing_molecular_graphics 'Olex2 (Dolomanov et al., 2009)'
_computing_publication_material 'Olex2 (Dolomanov et al., 2009)'
_computing_structure_refinement 'ShelXL (Sheldrick, 2008)'
_computing_structure_solution 'olex2.solve (Bourhis et al., 2015)'
_diffrn_ambient_temperature 122(2)
_diffrn_measured_fraction_theta_full 0.997
_diffrn_measured_fraction_theta_max 0.997
_diffrn_measurement_device_type diffractometer
_diffrn_radiation_type MoK\a
_diffrn_radiation_wavelength 0.71073
_diffrn_reflns_av_R_equivalents 0.0276
_diffrn_reflns_av_unetI/netI 0.0154
_diffrn_reflns_laue_measured_fraction_full 0.997
_diffrn_reflns_laue_measured_fraction_max 0.997
_diffrn_reflns_limit_h_max 13
_diffrn_reflns_limit_h_min -13
_diffrn_reflns_limit_k_max 12
_diffrn_reflns_limit_k_min -16
_diffrn_reflns_limit_l_max 23
_diffrn_reflns_limit_l_min -23
_diffrn_reflns_number 54616
_diffrn_reflns_point_group_measured_fraction_full 0.997
_diffrn_reflns_point_group_measured_fraction_max 0.997
_diffrn_reflns_theta_full 25.242
_diffrn_reflns_theta_max 26.372
_diffrn_reflns_theta_min 1.851
_exptl_absorpt_coefficient_mu 1.012
_exptl_absorpt_correction_T_max 0.868
_exptl_absorpt_correction_T_min 0.772
_exptl_absorpt_correction_type integration
_exptl_absorpt_process_details
;
Gaussian integration (Coppens, 1970)
;
_exptl_crystal_density_diffrn 1.456
_exptl_crystal_description prism
_exptl_crystal_F_000 1120
_exptl_crystal_size_max 0.297
_exptl_crystal_size_mid 0.194
_exptl_crystal_size_min 0.179
_refine_diff_density_max 0.727
_refine_diff_density_min -0.564
_refine_diff_density_rms 0.054
_refine_ls_extinction_method none
_refine_ls_goodness_of_fit_ref 1.082
_refine_ls_hydrogen_treatment refall
_refine_ls_matrix_type full
_refine_ls_number_parameters 566
_refine_ls_number_reflns 10014
_refine_ls_number_restraints 6
_refine_ls_restrained_S_all 1.082
_refine_ls_R_factor_all 0.0232
_refine_ls_R_factor_gt 0.0194
_refine_ls_shift/su_max 0.001
_refine_ls_shift/su_mean 0.000
_refine_ls_structure_factor_coef Fsqd
_refine_ls_weighting_details
;
 w=1/[\s^2^(Fo^2^)+(0.0170P)^2^+2.1830P]
 where P=(Fo^2^+2Fc^2^)/3
;
_refine_ls_weighting_scheme calc
_refine_ls_wR_factor_gt 0.0472
_refine_ls_wR_factor_ref 0.0504
_reflns_Friedel_coverage 0.000
_reflns_number_gt 9186
_reflns_number_total 10014
_reflns_threshold_expression 'I > 2\s(I)'
_cod_data_source_file c5sc02077h2.cif
_cod_data_source_block shelxl
_cod_depositor_comments 'Adding full bibliography for 1521279--1521290.cif.'
_cod_database_code 1521284
_shelxl_version_number 2013-2
_shelx_space_group_comment
;
The symmetry employed for this shelxl refinement is uniquely defined
by the following loop, which should always be used as a source of
symmetry information in preference to the above space-group names.
They are only intended as comments.
;
_olex2_refinement_description
;
1. Fixed Uiso
 At 1.2 times of:
  All C(H) groups, All C(H,H) groups
2. Restrained distances
 Cl2-C2AA \\sim Cl2A-C2AB \\sim Cl1-C2AA \\sim Cl1A-C2AB
 with sigma of 0.02
3. Uiso/Uaniso restraints and constraints
Uanis(C17) = Uanis(C7)
Uanis(C2AB) = Uanis(C2AA)
4. Others
 Sof(C2AB)=Sof(H2AC)=Sof(H2AD)=Sof(Cl2A)=Sof(Cl1A)=1-FVAR(1)
 Sof(Cl1)=Sof(Cl2)=Sof(C2AA)=Sof(H2AA)=Sof(H2AB)=FVAR(1)
 Fixed Sof: C17(0.5) H17A(0.5) H17B(0.5) H33A(0.5) H33(0.5) C43(0.5) H43A(0.5)
 H43B(0.5) C47(0.5) H47(0.5) C49(0.5) H49A(0.5) H49B(0.5) C50(0.5) H50A(0.5)
 H50B(0.5) H4B(0.5) H4A(0.5) C6(0.5) H6(0.5) C9(0.5) H9A(0.5) H9B(0.5) C10(0.5)
 H10(0.5) C12(0.5) H12A(0.5) H12B(0.5) C3AA(0.5) H3AA(0.5) H3AB(0.5) C7(0.5)
 H7A(0.5) H7B(0.5) C3(0.5) H3(0.5)
5.a Riding coordinates:
 C33(H33A), C33(H33), C47(H47), C4(H4B), C4(H4A), C6(H6), C10(H10), C3(H3)
5.b Ternary CH refined with riding coordinates:
 C15(H15), C22(H22), C25(H25), C27(H27), C32(H32), C36(H36)
5.c Secondary CH2 refined with riding coordinates:
 C0AA(H0AA,H0AB), C11(H11A,H11B), C1AA(H1AA,H1AB), C13(H13A,H13B), C14(H14A,
 H14B), C16(H16A,H16B), C17(H17A,H17B), C18(H18A,H18B), C19(H19A,H19B),
 C20(H20A,H20B), C21(H21A,H21B), C23(H23A,H23B), C24(H24A,H24B), C26(H26A,H26B),
  C28(H28A,H28B), C29(H29A,H29B), C31(H31A,H31B), C34(H34A,H34B), C35(H35A,
 H35B), C37(H37A,H37B), C38(H38A,H38B), C39(H39A,H39B), C40(H40A,H40B),
 C41(H41A,H41B), C42(H42A,H42B), C43(H43A,H43B), C44(H44A,H44B), C45(H45A,H45B),
  C46(H46A,H46B), C48(H48A,H48B), C49(H49A,H49B), C50(H50A,H50B), C51(H51A,
 H51B), C52(H52A,H52B), C9(H9A,H9B), C12(H12A,H12B), C2AA(H2AA,H2AB), C3AA(H3AA,
 H3AB), C7(H7A,H7B), C2AB(H2AC,H2AD)
;

loop_
_space_group_symop_operation_xyz
'x, y, z'
'-x, -y, -z'

loop_
_atom_site_label
_atom_site_type_symbol
_atom_site_fract_x
_atom_site_fract_y
_atom_site_fract_z
_atom_site_U_iso_or_equiv
_atom_site_adp_type
_atom_site_occupancy
_atom_site_site_symmetry_order
_atom_site_calc_flag
_atom_site_refinement_flags_posn
_atom_site_refinement_flags_occupancy
_atom_site_disorder_assembly
_atom_site_disorder_group
Ru1 Ru 0.26885(2) 0.08772(2) 0.73137(2) 0.01178(4) Uani 1 1 d . . . .
Rh2 Rh 0.35463(2) -0.07925(2) 0.89659(2) 0.01734(4) Uani 1 1 d . . . .
Cl3 Cl 0.04893(3) 0.13638(3) 0.79336(2) 0.01657(7) Uani 1 1 d . . . .
P4 P 0.30623(4) 0.25607(3) 0.75060(2) 0.01311(8) Uani 1 1 d . . . .
Cl5 Cl 0.57620(4) -0.13198(4) 0.84425(3) 0.03329(11) Uani 1 1 d . . . .
Cl6 Cl 0.45288(4) 0.08259(3) 0.63185(2) 0.01929(8) Uani 1 1 d . . . .
P7 P 0.22219(4) -0.04565(3) 0.67377(2) 0.01445(8) Uani 1 1 d . . . .
C0AA C 0.30486(19) 0.37573(15) 0.60350(10) 0.0264(4) Uani 1 1 d . . . .
H0AA H 0.2940 0.3158 0.5839 0.032 Uiso 1 1 calc R . . .
H0AB H 0.3967 0.3697 0.5989 0.032 Uiso 1 1 calc R . . .
C11 C 0.31241(15) 0.24204(13) 0.90282(9) 0.0173(3) Uani 1 1 d . . . .
H11A H 0.3325 0.1648 0.9032 0.021 Uiso 1 1 calc R . . .
H11B H 0.3933 0.2663 0.8890 0.021 Uiso 1 1 calc R . . .
C1AA C 0.13850(16) -0.20740(13) 0.78815(9) 0.0209(3) Uani 1 1 d . . . .
H1AA H 0.1920 -0.2652 0.7612 0.025 Uiso 1 1 calc R . . .
H1AB H 0.1911 -0.1868 0.8152 0.025 Uiso 1 1 calc R . . .
C13 C 0.24074(16) 0.26758(14) 0.98128(9) 0.0208(3) Uani 1 1 d . . . .
H13A H 0.1634 0.2381 0.9967 0.025 Uiso 1 1 calc R . . .
H13B H 0.2959 0.2337 1.0165 0.025 Uiso 1 1 calc R . . .
C14 C 0.1917(2) 0.41944(14) 0.84658(10) 0.0277(4) Uani 1 1 d . . . .
H14A H 0.2689 0.4492 0.8313 0.033 Uiso 1 1 calc R . . .
H14B H 0.1362 0.4538 0.8116 0.033 Uiso 1 1 calc R . . .
C15 C 0.16153(16) 0.02171(13) 0.58773(9) 0.0184(3) Uani 1 1 d . . . .
H15 H 0.1149 -0.0266 0.5770 0.022 Uiso 1 1 calc R . . .
C16 C 0.26415(18) 0.04410(15) 0.51619(9) 0.0237(4) Uani 1 1 d . . . .
H16A H 0.3116 0.0937 0.5233 0.028 Uiso 1 1 calc R . . .
H16B H 0.3252 -0.0224 0.5055 0.028 Uiso 1 1 calc R . . .
C17 C 0.2090(8) 0.0051(10) 1.0394(8) 0.0198(14) Uani 0.5 1 d . P A 2
H17A H 0.2572 0.0609 1.0323 0.024 Uiso 0.5 1 calc R P A 2
H17B H 0.1279 0.0252 1.0746 0.024 Uiso 0.5 1 calc R P A 2
C18 C 0.06151(17) 0.12554(14) 0.60367(9) 0.0234(4) Uani 1 1 d . . . .
H18A H -0.0053 0.1090 0.6469 0.028 Uiso 1 1 calc R . . .
H18B H 0.1035 0.1753 0.6156 0.028 Uiso 1 1 calc R . . .
C19 C 0.1205(2) 0.44266(15) 0.92561(10) 0.0337(5) Uani 1 1 d . . . .
H19A H 0.0986 0.5198 0.9260 0.040 Uiso 1 1 calc R . . .
H19B H 0.0405 0.4170 0.9394 0.040 Uiso 1 1 calc R . . .
C20 C 0.4642(2) -0.29874(16) 0.56299(12) 0.0375(5) Uani 1 1 d . . . .
H20A H 0.4460 -0.3529 0.5407 0.045 Uiso 1 1 calc R . . .
H20B H 0.5103 -0.2529 0.5233 0.045 Uiso 1 1 calc R . . .
C21 C -0.0624(2) -0.27786(16) 0.80332(11) 0.0307(4) Uani 1 1 d . . . .
H21A H -0.0146 -0.3394 0.7786 0.037 Uiso 1 1 calc R . . .
H21B H -0.1365 -0.2984 0.8394 0.037 Uiso 1 1 calc R . . .
C22 C 0.22980(15) 0.29741(12) 0.84461(9) 0.0164(3) Uani 1 1 d . . . .
H22 H 0.1491 0.2713 0.8615 0.020 Uiso 1 1 calc R . . .
C23 C 0.51399(16) 0.36540(13) 0.72925(10) 0.0208(3) Uani 1 1 d . . . .
H23A H 0.4589 0.4254 0.7045 0.025 Uiso 1 1 calc R . . .
H23B H 0.4991 0.3747 0.7812 0.025 Uiso 1 1 calc R . . .
C24 C 0.1016(2) 0.19792(15) 0.46570(10) 0.0288(4) Uani 1 1 d . . . .
H24A H 0.0601 0.2271 0.4236 0.035 Uiso 1 1 calc R . . .
H24B H 0.1475 0.2498 0.4709 0.035 Uiso 1 1 calc R . . .
C25 C 0.08928(15) -0.11066(13) 0.73249(9) 0.0175(3) Uani 1 1 d . . . .
H25 H 0.0317 -0.0571 0.7629 0.021 Uiso 1 1 calc R . . .
C26 C 0.74590(17) 0.26726(15) 0.72681(11) 0.0265(4) Uani 1 1 d . . . .
H26A H 0.8346 0.2658 0.6997 0.032 Uiso 1 1 calc R . . .
H26B H 0.7403 0.2749 0.7782 0.032 Uiso 1 1 calc R . . .
C27 C 0.36485(16) -0.14853(13) 0.63909(9) 0.0195(3) Uani 1 1 d . . . .
H27 H 0.4200 -0.1083 0.5993 0.023 Uiso 1 1 calc R . . .
C28 C 0.71004(16) 0.16158(14) 0.72549(10) 0.0229(4) Uani 1 1 d . . . .
H28A H 0.7649 0.1025 0.7511 0.027 Uiso 1 1 calc R . . .
H28B H 0.7253 0.1498 0.6740 0.027 Uiso 1 1 calc R . . .
C29 C 0.20317(19) 0.38836(15) 0.98263(10) 0.0273(4) Uani 1 1 d . . . .
H29A H 0.1551 0.4025 1.0322 0.033 Uiso 1 1 calc R . . .
H29B H 0.2806 0.4174 0.9710 0.033 Uiso 1 1 calc R . . .
C30 C 0.31872(14) 0.00716(12) 0.80636(9) 0.0154(3) Uani 1 1 d . . . .
C31 C 0.33647(18) -0.23101(15) 0.60070(10) 0.0268(4) Uani 1 1 d . . . .
H31A H 0.2864 -0.2774 0.6375 0.032 Uiso 1 1 calc R . . .
H31B H 0.2861 -0.1940 0.5636 0.032 Uiso 1 1 calc R . . .
C32 C 0.48007(15) 0.25937(12) 0.72499(9) 0.0164(3) Uani 1 1 d . . . .
H32 H 0.5064 0.2521 0.6717 0.020 Uiso 1 1 calc R . . .
C33 C 0.17816(16) 0.00087(13) 0.96168(9) 0.0198(3) Uani 1 1 d . . . .
H33A H 0.1393 0.0709 0.9364 0.024 Uiso 0.5 1 d R P A 2
H33 H 0.1395 0.0706 0.9360 0.024 Uiso 0.5 1 d R P A 1
C34 C 0.44926(17) -0.20347(14) 0.69628(11) 0.0256(4) Uani 1 1 d . . . .
H34A H 0.4692 -0.1493 0.7177 0.031 Uiso 1 1 calc R . . .
H34B H 0.4024 -0.2482 0.7365 0.031 Uiso 1 1 calc R . . .
C35 C 0.03225(19) 0.48811(16) 0.64766(12) 0.0319(4) Uani 1 1 d . . . .
H35A H -0.0586 0.4915 0.6510 0.038 Uiso 1 1 calc R . . .
H35B H 0.0385 0.5489 0.6682 0.038 Uiso 1 1 calc R . . .
C36 C 0.23518(15) 0.37212(12) 0.68596(9) 0.0159(3) Uani 1 1 d . . . .
H36 H 0.2443 0.4369 0.7015 0.019 Uiso 1 1 calc R . . .
C37 C 0.56781(15) 0.16301(13) 0.76327(10) 0.0199(3) Uani 1 1 d . . . .
H37A H 0.5537 0.1685 0.8159 0.024 Uiso 1 1 calc R . . .
H37B H 0.5464 0.0965 0.7597 0.024 Uiso 1 1 calc R . . .
C38 C 0.65610(17) 0.36362(14) 0.69143(11) 0.0258(4) Uani 1 1 d . . . .
H38A H 0.6690 0.3602 0.6386 0.031 Uiso 1 1 calc R . . .
H38B H 0.6777 0.4296 0.6959 0.031 Uiso 1 1 calc R . . .
C39 C 0.02379(18) -0.24637(14) 0.84349(10) 0.0251(4) Uani 1 1 d . . . .
H39A H 0.0559 -0.3079 0.8781 0.030 Uiso 1 1 calc R . . .
H39B H -0.0266 -0.1896 0.8723 0.030 Uiso 1 1 calc R . . .
C40 C 0.1971(2) 0.09265(15) 0.45090(10) 0.0274(4) Uani 1 1 d . . . .
H40A H 0.2616 0.1057 0.4056 0.033 Uiso 1 1 calc R . . .
H40B H 0.1516 0.0420 0.4434 0.033 Uiso 1 1 calc R . . .
C41 C 0.08934(17) 0.38326(14) 0.69367(11) 0.0250(4) Uani 1 1 d . . . .
H41A H 0.0750 0.3226 0.6766 0.030 Uiso 1 1 calc R . . .
H41B H 0.0458 0.3826 0.7459 0.030 Uiso 1 1 calc R . . .
C42 C -0.10838(19) -0.18534(18) 0.74601(11) 0.0326(4) Uani 1 1 d . . . .
H42A H -0.1656 -0.1275 0.7716 0.039 Uiso 1 1 calc R . . .
H42B H -0.1576 -0.2091 0.7185 0.039 Uiso 1 1 calc R . . .
C43 C 0.1626(6) -0.2033(6) 0.9800(4) 0.0241(13) Uani 0.5 1 d . P A 2
H43A H 0.1020 -0.1941 1.0274 0.029 Uiso 0.5 1 calc R P A 2
H43B H 0.1198 -0.2336 0.9524 0.029 Uiso 0.5 1 calc R P A 2
C44 C -0.00112(19) 0.17946(16) 0.53702(10) 0.0290(4) Uani 1 1 d . . . .
H44A H -0.0537 0.1343 0.5295 0.035 Uiso 1 1 calc R . . .
H44B H -0.0574 0.2479 0.5477 0.035 Uiso 1 1 calc R . . .
C45 C 0.57486(19) -0.27276(16) 0.65805(13) 0.0350(5) Uani 1 1 d . . . .
H45A H 0.6258 -0.2266 0.6217 0.042 Uiso 1 1 calc R . . .
H45B H 0.6249 -0.3107 0.6952 0.042 Uiso 1 1 calc R . . .
C46 C 0.5488(2) -0.35358(16) 0.61903(14) 0.0428(6) Uani 1 1 d . . . .
H46A H 0.5061 -0.4046 0.6560 0.051 Uiso 1 1 calc R . . .
H46B H 0.6303 -0.3932 0.5932 0.051 Uiso 1 1 calc R . . .
C47 C 0.3858(5) -0.1583(5) 1.0154(3) 0.0206(11) Uani 0.5 1 d . P A 2
H47 H 0.4748 -0.1681 1.0211 0.025 Uiso 0.5 1 d R P A 2
C48 C 0.2481(2) 0.48241(16) 0.55879(10) 0.0329(4) Uani 1 1 d . . . .
H48A H 0.2632 0.5418 0.5770 0.039 Uiso 1 1 calc R . . .
H48B H 0.2917 0.4845 0.5065 0.039 Uiso 1 1 calc R . . .
C49 C 0.2562(4) -0.2380(3) 1.0343(2) 0.0240(7) Uani 0.5 1 d . P A 1
H49A H 0.2322 -0.2279 1.0865 0.029 Uiso 0.5 1 calc R P A 1
H49B H 0.2751 -0.3149 1.0335 0.029 Uiso 0.5 1 calc R P A 1
C50 C 0.3120(4) -0.0249(3) 1.05581(19) 0.0239(7) Uani 0.5 1 d . P A 1
H50A H 0.3438 0.0411 1.0441 0.029 Uiso 0.5 1 calc R P A 1
H50B H 0.3079 -0.0512 1.1086 0.029 Uiso 0.5 1 calc R P A 1
C51 C 0.1036(2) 0.49530(16) 0.56581(12) 0.0359(5) Uani 1 1 d . . . .
H51A H 0.0889 0.4394 0.5436 0.043 Uiso 1 1 calc R . . .
H51B H 0.0697 0.5644 0.5387 0.043 Uiso 1 1 calc R . . .
C52 C 0.00383(18) -0.14246(17) 0.69077(10) 0.0282(4) Uani 1 1 d . . . .
H52A H -0.0304 -0.0803 0.6574 0.034 Uiso 1 1 calc R . . .
H52B H 0.0556 -0.1974 0.6607 0.034 Uiso 1 1 calc R . . .
C4 C 0.15573(16) -0.08671(14) 0.93902(10) 0.0225(4) Uani 1 1 d . . . .
H4B H 0.1039 -0.0672 0.9007 0.027 Uiso 0.5 1 d R P A 2
H4A H 0.1044 -0.0665 0.9004 0.027 Uiso 0.5 1 d R P A 1
C6 C 0.4065(4) -0.1068(4) 1.0112(2) 0.0212(9) Uani 0.5 1 d . P A 1
H6 H 0.4978 -0.1101 1.0094 0.025 Uiso 0.5 1 d R P A 1
C9 C 0.2856(4) -0.0999(3) 1.0735(2) 0.0284(8) Uani 0.5 1 d . P A 2
H9A H 0.3282 -0.0850 1.1086 0.034 Uiso 0.5 1 calc R P A 2
H9B H 0.2265 -0.1459 1.1010 0.034 Uiso 0.5 1 calc R P A 2
C10 C 0.3677(5) -0.2376(4) 0.9838(3) 0.0245(10) Uani 0.5 1 d . P A 2
H10 H 0.4456 -0.2933 0.9708 0.029 Uiso 0.5 1 d R P A 2
C12 C 0.2410(4) -0.2740(3) 0.9961(3) 0.0319(9) Uani 0.5 1 d . P A 2
H12A H 0.2532 -0.3298 0.9660 0.038 Uiso 0.5 1 calc R P A 2
H12B H 0.2149 -0.3037 1.0482 0.038 Uiso 0.5 1 calc R P A 2
Cl1 Cl 0.2182(5) 0.5113(5) 0.1772(3) 0.0394(9) Uani 0.338(12) 1 d D P B 1
Cl2 Cl 0.4939(5) 0.4874(6) 0.1078(5) 0.0701(18) Uani 0.338(12) 1 d D P B 1
C2AA C 0.3609(14) 0.425(2) 0.138(2) 0.0635(16) Uani 0.338(12) 1 d D P B 1
H2AA H 0.3807 0.3625 0.1743 0.076 Uiso 0.338(12) 1 calc R P B 1
H2AB H 0.3467 0.4012 0.0952 0.076 Uiso 0.338(12) 1 calc R P B 1
C3AA C 0.1224(6) -0.1830(6) 0.9973(4) 0.0228(13) Uani 0.5 1 d . P A 1
H3AA H 0.1028 -0.2351 0.9738 0.027 Uiso 0.5 1 calc R P A 1
H3AB H 0.0481 -0.1596 1.0360 0.027 Uiso 0.5 1 calc R P A 1
C7 C 0.1728(8) 0.0009(10) 1.0408(8) 0.0198(14) Uani 0.5 1 d . P A 1
H7A H 0.1259 -0.0525 1.0715 0.024 Uiso 0.5 1 calc R P A 1
H7B H 0.1268 0.0708 1.0545 0.024 Uiso 0.5 1 calc R P A 1
C3 C 0.3812(5) -0.2001(5) 1.0005(3) 0.0178(12) Uani 0.5 1 d . P A 1
H3 H 0.4578 -0.2585 0.9924 0.021 Uiso 0.5 1 d R P A 1
C2AB C 0.3784(8) 0.4150(10) 0.1249(9) 0.0635(16) Uani 0.662(12) 1 d D P B 2
H2AC H 0.3654 0.4292 0.0741 0.076 Uiso 0.662(12) 1 calc R P B 2
H2AD H 0.3794 0.3395 0.1437 0.076 Uiso 0.662(12) 1 calc R P B 2
Cl2A Cl 0.5283(5) 0.4422(5) 0.12458(15) 0.0935(9) Uani 0.662(12) 1 d D P B 2
Cl1A Cl 0.2525(6) 0.4927(3) 0.1797(2) 0.0651(8) Uani 0.662(12) 1 d D P B 2

loop_
_atom_site_aniso_label
_atom_site_aniso_U_11
_atom_site_aniso_U_22
_atom_site_aniso_U_33
_atom_site_aniso_U_23
_atom_site_aniso_U_13
_atom_site_aniso_U_12
Ru1 0.00971(6) 0.01258(6) 0.01172(6) -0.00202(4) -0.00039(4) -0.00182(4)
Rh2 0.01042(6) 0.02223(7) 0.01487(6) -0.00059(5) -0.00257(5) 0.00260(5)
Cl3 0.01021(16) 0.02033(18) 0.01665(17) -0.00340(14) -0.00082(13) -0.00040(13)
P4 0.01143(18) 0.01308(18) 0.01388(18) -0.00240(14) -0.00241(14) -0.00099(14)
Cl5 0.01223(19) 0.0494(3) 0.0272(2) -0.0024(2) -0.00102(16) 0.00712(18)
Cl6 0.01686(18) 0.02084(18) 0.01900(18) -0.00719(15) 0.00549(14) -0.00799(15)
P7 0.01371(18) 0.01538(18) 0.01357(18) -0.00281(14) 0.00079(14) -0.00510(15)
C0AA 0.0297(9) 0.0263(9) 0.0173(8) -0.0027(7) -0.0033(7) 0.0020(7)
C11 0.0149(7) 0.0187(8) 0.0166(8) -0.0030(6) -0.0028(6) -0.0012(6)
C1AA 0.0211(8) 0.0185(8) 0.0210(8) -0.0020(6) 0.0010(7) -0.0067(6)
C13 0.0195(8) 0.0249(9) 0.0151(8) -0.0013(6) -0.0023(6) -0.0023(7)
C14 0.0425(11) 0.0172(8) 0.0175(8) -0.0040(6) -0.0055(8) 0.0045(7)
C15 0.0214(8) 0.0222(8) 0.0134(7) -0.0016(6) -0.0025(6) -0.0098(7)
C16 0.0264(9) 0.0292(9) 0.0156(8) -0.0032(7) 0.0013(7) -0.0121(7)
C17 0.016(5) 0.0246(13) 0.0175(10) -0.0040(9) -0.005(3) 0.000(3)
C18 0.0243(9) 0.0262(9) 0.0170(8) -0.0012(7) -0.0034(7) -0.0036(7)
C19 0.0491(12) 0.0215(9) 0.0209(9) -0.0083(7) -0.0034(8) 0.0095(8)
C20 0.0392(11) 0.0284(10) 0.0410(12) -0.0213(9) 0.0180(9) -0.0141(9)
C21 0.0357(10) 0.0325(10) 0.0265(9) -0.0089(8) 0.0086(8) -0.0235(8)
C22 0.0158(7) 0.0163(7) 0.0151(7) -0.0038(6) -0.0023(6) 0.0001(6)
C23 0.0180(8) 0.0160(8) 0.0294(9) -0.0030(7) -0.0080(7) -0.0028(6)
C24 0.0440(11) 0.0275(9) 0.0188(9) 0.0031(7) -0.0105(8) -0.0160(8)
C25 0.0153(7) 0.0194(8) 0.0165(8) -0.0025(6) 0.0023(6) -0.0076(6)
C26 0.0147(8) 0.0273(9) 0.0388(10) -0.0036(8) -0.0081(7) -0.0056(7)
C27 0.0175(8) 0.0172(8) 0.0212(8) -0.0068(6) 0.0052(6) -0.0053(6)
C28 0.0135(8) 0.0233(8) 0.0288(9) -0.0029(7) -0.0032(7) -0.0005(6)
C29 0.0371(10) 0.0277(9) 0.0162(8) -0.0083(7) -0.0003(7) -0.0067(8)
C30 0.0095(7) 0.0160(7) 0.0190(8) -0.0048(6) 0.0002(6) -0.0015(6)
C31 0.0295(10) 0.0245(9) 0.0263(9) -0.0120(7) 0.0082(7) -0.0134(7)
C32 0.0124(7) 0.0161(7) 0.0199(8) -0.0027(6) -0.0031(6) -0.0022(6)
C33 0.0152(8) 0.0206(8) 0.0160(8) 0.0003(6) 0.0001(6) 0.0037(6)
C34 0.0193(8) 0.0219(8) 0.0309(10) -0.0057(7) 0.0004(7) -0.0007(7)
C35 0.0252(9) 0.0267(9) 0.0403(11) 0.0032(8) -0.0159(8) 0.0029(8)
C36 0.0167(7) 0.0146(7) 0.0156(7) -0.0015(6) -0.0054(6) -0.0009(6)
C37 0.0136(7) 0.0174(8) 0.0258(9) -0.0015(6) -0.0038(6) -0.0002(6)
C38 0.0206(9) 0.0221(8) 0.0367(10) -0.0004(7) -0.0082(8) -0.0096(7)
C39 0.0294(9) 0.0222(8) 0.0215(9) 0.0004(7) 0.0021(7) -0.0120(7)
C40 0.0392(11) 0.0306(9) 0.0152(8) -0.0004(7) -0.0028(7) -0.0181(8)
C41 0.0181(8) 0.0239(9) 0.0306(9) 0.0022(7) -0.0090(7) -0.0014(7)
C42 0.0267(10) 0.0518(12) 0.0253(9) -0.0057(9) 0.0011(8) -0.0256(9)
C43 0.021(3) 0.030(3) 0.023(3) 0.002(2) 0.000(2) -0.017(3)
C44 0.0321(10) 0.0304(10) 0.0230(9) 0.0021(7) -0.0094(8) -0.0056(8)
C45 0.0207(9) 0.0259(10) 0.0482(12) -0.0060(9) 0.0046(8) 0.0016(7)
C46 0.0365(12) 0.0225(10) 0.0564(14) -0.0133(9) 0.0133(10) -0.0007(8)
C47 0.016(2) 0.022(4) 0.018(2) 0.002(3) -0.0080(17) 0.006(3)
C48 0.0447(12) 0.0293(10) 0.0176(9) 0.0025(7) -0.0057(8) -0.0012(9)
C49 0.0272(19) 0.0188(17) 0.0236(18) 0.0043(14) -0.0073(15) -0.0045(14)
C50 0.0269(19) 0.0263(19) 0.0176(17) -0.0017(14) -0.0098(14) -0.0005(15)
C51 0.0514(13) 0.0260(10) 0.0329(11) 0.0003(8) -0.0268(10) 0.0010(9)
C52 0.0249(9) 0.0436(11) 0.0200(9) -0.0012(8) -0.0015(7) -0.0206(8)
C4 0.0156(8) 0.0284(9) 0.0226(8) 0.0072(7) -0.0072(7) -0.0090(7)
C6 0.023(2) 0.021(2) 0.0195(19) 0.0041(18) -0.0125(15) -0.0025(17)
C9 0.0250(19) 0.036(2) 0.0206(18) -0.0002(16) -0.0096(15) 0.0004(16)
C10 0.027(2) 0.014(3) 0.025(3) 0.0067(18) -0.0069(18) 0.0037(19)
C12 0.023(2) 0.0207(19) 0.042(2) 0.0080(18) -0.0013(17) -0.0026(16)
Cl1 0.0350(17) 0.0299(16) 0.0506(17) -0.0055(11) 0.0015(13) -0.0135(13)
Cl2 0.0469(19) 0.056(2) 0.109(4) -0.026(2) 0.0065(15) -0.0279(17)
C2AA 0.079(3) 0.072(3) 0.056(6) -0.026(2) -0.008(3) -0.040(3)
C3AA 0.022(3) 0.028(3) 0.013(3) 0.004(2) 0.001(2) -0.006(2)
C7 0.016(5) 0.0246(13) 0.0175(10) -0.0040(9) -0.005(3) 0.000(3)
C3 0.019(2) 0.012(4) 0.018(3) -0.002(2) -0.0051(19) 0.004(3)
C2AB 0.079(3) 0.072(3) 0.056(6) -0.026(2) -0.008(3) -0.040(3)
Cl2A 0.1078(17) 0.087(2) 0.1158(14) -0.0020(13) -0.0463(14) -0.0625(18)
Cl1A 0.093(2) 0.0424(11) 0.0700(10) -0.0124(8) -0.0327(14) -0.0147(13)

loop_
_atom_type_symbol
_atom_type_description
_atom_type_scat_dispersion_real
_atom_type_scat_dispersion_imag
_atom_type_scat_source
C C 0.0033 0.0016 'International Tables Vol C Tables 4.2.6.8 and 6.1.1.4'
H H 0.0000 0.0000 'International Tables Vol C Tables 4.2.6.8 and 6.1.1.4'
Cl Cl 0.1484 0.1585 'International Tables Vol C Tables 4.2.6.8 and 6.1.1.4'
P P 0.1023 0.0942 'International Tables Vol C Tables 4.2.6.8 and 6.1.1.4'
Rh Rh -1.1178 0.9187 'International Tables Vol C Tables 4.2.6.8 and 6.1.1.4'
Ru Ru -1.2594 0.8363 'International Tables Vol C Tables 4.2.6.8 and 6.1.1.4'

loop_
_exptl_crystal_face_index_h
_exptl_crystal_face_index_k
_exptl_crystal_face_index_l
_exptl_crystal_face_perp_dist
0 1 0 0.094
0 0 -1 0.101
0 0 1 0.078
0 -1 0 0.100
-1 0 -1 0.119
1 0 1 0.128
1 0 -1 0.169

loop_
_geom_angle_atom_site_label_1
_geom_angle_atom_site_label_2
_geom_angle_atom_site_label_3
_geom_angle
Cl3 Ru1 P4 89.912(16)
Cl3 Ru1 P7 91.760(17)
Cl6 Ru1 Cl3 157.795(15)
Cl6 Ru1 P4 87.269(16)
Cl6 Ru1 P7 84.249(16)
P7 Ru1 P4 161.517(14)
C30 Ru1 Cl3 95.54(5)
C30 Ru1 P4 98.67(5)
C30 Ru1 Cl6 106.66(5)
C30 Ru1 P7 99.49(5)
C30 Rh2 Cl5 93.14(5)
C30 Rh2 C33 92.13(6)
C30 Rh2 C47 170.40(18)
C30 Rh2 C4 91.84(6)
C30 Rh2 C6 153.37(14)
C30 Rh2 C10 154.22(15)
C30 Rh2 C3 171.09(18)
C33 Rh2 Cl5 160.65(5)
C33 Rh2 C47 80.74(13)
C33 Rh2 C6 78.79(12)
C33 Rh2 C10 93.55(14)
C33 Rh2 C3 87.97(13)
C47 Rh2 Cl5 91.61(13)
C47 Rh2 C10 34.03(19)
C4 Rh2 Cl5 160.09(5)
C4 Rh2 C33 37.89(7)
C4 Rh2 C47 86.48(15)
C4 Rh2 C6 95.80(13)
C4 Rh2 C10 77.63(14)
C4 Rh2 C3 82.77(13)
C6 Rh2 Cl5 88.29(11)
C10 Rh2 Cl5 89.75(13)
C3 Rh2 Cl5 89.66(12)
C3 Rh2 C6 35.11(17)
C22 P4 Ru1 115.96(5)
C32 P4 Ru1 111.86(5)
C32 P4 C22 111.02(7)
C32 P4 C36 102.80(7)
C36 P4 Ru1 111.21(5)
C36 P4 C22 102.82(7)
C15 P7 Ru1 109.38(5)
C25 P7 Ru1 113.84(5)
C25 P7 C15 103.95(7)
C27 P7 Ru1 114.77(6)
C27 P7 C15 103.37(8)
C27 P7 C25 110.42(7)
H0AA C0AA H0AB 108.3
C36 C0AA H0AA 109.8
C36 C0AA H0AB 109.8
C36 C0AA C48 109.32(14)
C48 C0AA H0AA 109.8
C48 C0AA H0AB 109.8
H11A C11 H11B 108.0
C13 C11 H11A 109.4
C13 C11 H11B 109.4
C13 C11 C22 111.04(13)
C22 C11 H11A 109.4
C22 C11 H11B 109.4
H1AA C1AA H1AB 108.2
C25 C1AA H1AA 109.7
C25 C1AA H1AB 109.7
C39 C1AA H1AA 109.7
C39 C1AA H1AB 109.7
C39 C1AA C25 109.99(14)
C11 C13 H13A 109.4
C11 C13 H13B 109.4
H13A C13 H13B 108.0
C29 C13 C11 111.25(14)
C29 C13 H13A 109.4
C29 C13 H13B 109.4
H14A C14 H14B 108.1
C19 C14 H14A 109.5
C19 C14 H14B 109.5
C19 C14 C22 110.53(14)
C22 C14 H14A 109.5
C22 C14 H14B 109.5
P7 C15 H15 106.5
C16 C15 P7 116.78(12)
C16 C15 H15 106.5
C18 C15 P7 109.72(11)
C18 C15 H15 106.5
C18 C15 C16 110.35(14)
C15 C16 H16A 109.8
C15 C16 H16B 109.8
H16A C16 H16B 108.3
C40 C16 C15 109.21(15)
C40 C16 H16A 109.8
C40 C16 H16B 109.8
H17A C17 H17B 107.6
C33 C17 H17A 108.7
C33 C17 H17B 108.7
C9 C17 H17A 108.7
C9 C17 H17B 108.7
C9 C17 C33 114.4(8)
C15 C18 H18A 109.2
C15 C18 H18B 109.2
H18A C18 H18B 107.9
C44 C18 C15 112.18(15)
C44 C18 H18A 109.2
C44 C18 H18B 109.2
C14 C19 H19A 109.4
C14 C19 H19B 109.4
H19A C19 H19B 108.0
C29 C19 C14 111.35(16)
C29 C19 H19A 109.4
C29 C19 H19B 109.4
H20A C20 H20B 108.0
C31 C20 H20A 109.4
C31 C20 H20B 109.4
C46 C20 H20A 109.4
C46 C20 H20B 109.4
C46 C20 C31 111.16(17)
H21A C21 H21B 108.1
C39 C21 H21A 109.5
C39 C21 H21B 109.5
C42 C21 H21A 109.5
C42 C21 H21B 109.5
C42 C21 C39 110.67(15)
P4 C22 H22 106.2
C11 C22 P4 112.12(11)
C11 C22 C14 109.61(14)
C11 C22 H22 106.2
C14 C22 P4 115.81(11)
C14 C22 H22 106.2
H23A C23 H23B 108.2
C32 C23 H23A 109.7
C32 C23 H23B 109.7
C38 C23 H23A 109.7
C38 C23 H23B 109.7
C38 C23 C32 109.78(14)
H24A C24 H24B 108.1
C40 C24 H24A 109.6
C40 C24 H24B 109.6
C40 C24 C44 110.39(15)
C44 C24 H24A 109.6
C44 C24 H24B 109.6
P7 C25 H25 105.9
C1AA C25 P7 112.06(11)
C1AA C25 H25 105.9
C52 C25 P7 116.54(11)
C52 C25 C1AA 109.73(14)
C52 C25 H25 105.9
H26A C26 H26B 108.0
C28 C26 H26A 109.4
C28 C26 H26B 109.4
C28 C26 C38 111.29(14)
C38 C26 H26A 109.4
C38 C26 H26B 109.4
P7 C27 H27 104.8
C31 C27 P7 114.96(12)
C31 C27 H27 104.8
C31 C27 C34 111.58(15)
C34 C27 P7 114.52(12)
C34 C27 H27 104.8
C26 C28 H28A 109.4
C26 C28 H28B 109.4
C26 C28 C37 111.28(14)
H28A C28 H28B 108.0
C37 C28 H28A 109.4
C37 C28 H28B 109.4
C13 C29 H29A 109.7
C13 C29 H29B 109.7
C19 C29 C13 109.81(15)
C19 C29 H29A 109.7
C19 C29 H29B 109.7
H29A C29 H29B 108.2
Ru1 C30 Rh2 173.41(9)
C20 C31 C27 109.57(15)
C20 C31 H31A 109.8
C20 C31 H31B 109.8
C27 C31 H31A 109.8
C27 C31 H31B 109.8
H31A C31 H31B 108.2
P4 C32 H32 104.7
C23 C32 P4 116.25(11)
C23 C32 H32 104.7
C23 C32 C37 110.39(13)
C37 C32 P4 114.75(11)
C37 C32 H32 104.7
Rh2 C33 H33A 114.2
Rh2 C33 H33 113.8
C17 C33 Rh2 106.2(4)
C17 C33 H33A 114.3
C4 C33 Rh2 70.87(10)
C4 C33 C17 127.2(4)
C4 C33 H33A 114.2
C4 C33 H33 113.8
C4 C33 C7 120.3(4)
C7 C33 Rh2 117.8(4)
C7 C33 H33 113.7
C27 C34 H34A 109.7
C27 C34 H34B 109.7
H34A C34 H34B 108.2
C45 C34 C27 109.89(16)
C45 C34 H34A 109.7
C45 C34 H34B 109.7
H35A C35 H35B 108.0
C41 C35 H35A 109.4
C41 C35 H35B 109.4
C51 C35 H35A 109.4
C51 C35 H35B 109.4
C51 C35 C41 111.10(16)
P4 C36 H36 106.0
C0AA C36 P4 115.02(11)
C0AA C36 H36 106.0
C0AA C36 C41 110.11(14)
C41 C36 P4 112.92(11)
C41 C36 H36 106.0
C28 C37 C32 109.80(13)
C28 C37 H37A 109.7
C28 C37 H37B 109.7
C32 C37 H37A 109.7
C32 C37 H37B 109.7
H37A C37 H37B 108.2
C23 C38 H38A 109.4
C23 C38 H38B 109.4
C26 C38 C23 111.29(14)
C26 C38 H38A 109.4
C26 C38 H38B 109.4
H38A C38 H38B 108.0
C1AA C39 H39A 109.4
C1AA C39 H39B 109.4
C21 C39 C1AA 111.38(15)
C21 C39 H39A 109.4
C21 C39 H39B 109.4
H39A C39 H39B 108.0
C16 C40 H40A 109.4
C16 C40 H40B 109.4
C24 C40 C16 111.06(15)
C24 C40 H40A 109.4
C24 C40 H40B 109.4
H40A C40 H40B 108.0
C35 C41 C36 110.79(15)
C35 C41 H41A 109.5
C35 C41 H41B 109.5
C36 C41 H41A 109.5
C36 C41 H41B 109.5
H41A C41 H41B 108.1
C21 C42 H42A 109.1
C21 C42 H42B 109.1
C21 C42 C52 112.41(17)
H42A C42 H42B 107.9
C52 C42 H42A 109.1
C52 C42 H42B 109.1
H43A C43 H43B 105.1
C4 C43 H43A 103.0
C4 C43 H43B 103.0
C12 C43 H43A 103.0
C12 C43 H43B 103.0
C12 C43 C4 136.7(5)
C18 C44 H44A 109.4
C18 C44 H44B 109.4
C24 C44 C18 111.06(16)
C24 C44 H44A 109.4
C24 C44 H44B 109.4
H44A C44 H44B 108.0
C34 C45 H45A 109.3
C34 C45 H45B 109.3
H45A C45 H45B 107.9
C46 C45 C34 111.74(17)
C46 C45 H45A 109.3
C46 C45 H45B 109.3
C20 C46 H46A 109.3
C20 C46 H46B 109.3
C45 C46 C20 111.49(17)
C45 C46 H46A 109.3
C45 C46 H46B 109.3
H46A C46 H46B 108.0
Rh2 C47 H47 113.8
C9 C47 Rh2 110.2(3)
C9 C47 H47 113.7
C10 C47 Rh2 74.1(4)
C10 C47 H47 113.5
C10 C47 C9 124.7(6)
C0AA C48 H48A 109.4
C0AA C48 H48B 109.4
H48A C48 H48B 108.0
C51 C48 C0AA 111.20(17)
C51 C48 H48A 109.4
C51 C48 H48B 109.4
H49A C49 H49B 106.8
C3AA C49 H49A 107.2
C3AA C49 H49B 107.2
C3 C49 H49A 107.2
C3 C49 H49B 107.2
C3 C49 C3AA 120.6(4)
H50A C50 H50B 107.7
C6 C50 H50A 108.8
C6 C50 H50B 108.8
C6 C50 C7 113.7(6)
C7 C50 H50A 108.8
C7 C50 H50B 108.8
C35 C51 H51A 109.5
C35 C51 H51B 109.5
C48 C51 C35 110.92(16)
C48 C51 H51A 109.5
C48 C51 H51B 109.5
H51A C51 H51B 108.0
C25 C52 H52A 109.5
C25 C52 H52B 109.5
C42 C52 C25 110.76(15)
C42 C52 H52A 109.5
C42 C52 H52B 109.5
H52A C52 H52B 108.1
Rh2 C4 H4B 114.0
Rh2 C4 H4A 113.5
C33 C4 Rh2 71.24(9)
C33 C4 C43 129.1(3)
C33 C4 H4B 114.1
C33 C4 H4A 113.5
C33 C4 C3AA 119.9(3)
C43 C4 Rh2 103.3(2)
C43 C4 H4B 114.0
C3AA C4 Rh2 118.7(3)
C3AA C4 H4A 113.6
Rh2 C6 H6 114.7
C50 C6 Rh2 107.4(2)
C50 C6 H6 114.8
C3 C6 Rh2 71.4(3)
C3 C6 C50 125.0(4)
C3 C6 H6 114.6
C17 C9 H9A 109.1
C17 C9 H9B 109.1
C47 C9 C17 112.4(6)
C47 C9 H9A 109.1
C47 C9 H9B 109.1
H9A C9 H9B 107.9
Rh2 C10 H10 114.4
C47 C10 Rh2 71.8(4)
C47 C10 H10 114.5
C47 C10 C12 125.9(6)
C12 C10 Rh2 106.8(3)
C12 C10 H10 114.4
C43 C12 C10 110.1(5)
C43 C12 H12A 109.6
C43 C12 H12B 109.6
C10 C12 H12A 109.6
C10 C12 H12B 109.6
H12A C12 H12B 108.2
Cl1 C2AA H2AA 109.0
Cl1 C2AA H2AB 109.0
Cl2 C2AA Cl1 112.8(10)
Cl2 C2AA H2AA 109.0
Cl2 C2AA H2AB 109.0
H2AA C2AA H2AB 107.8
C49 C3AA H3AA 110.5
C49 C3AA H3AB 110.5
C4 C3AA C49 106.0(4)
C4 C3AA H3AA 110.5
C4 C3AA H3AB 110.5
H3AA C3AA H3AB 108.7
C33 C7 C50 110.5(7)
C33 C7 H7A 109.5
C33 C7 H7B 109.5
C50 C7 H7A 109.5
C50 C7 H7B 109.5
H7A C7 H7B 108.1
Rh2 C3 H3 114.0
C49 C3 Rh2 108.5(3)
C49 C3 H3 114.0
C6 C3 Rh2 73.5(3)
C6 C3 C49 125.2(5)
C6 C3 H3 114.1
H2AC C2AB H2AD 108.0
Cl2A C2AB H2AC 109.3
Cl2A C2AB H2AD 109.3
Cl1A C2AB H2AC 109.3
Cl1A C2AB H2AD 109.3
Cl1A C2AB Cl2A 111.4(5)

loop_
_geom_bond_atom_site_label_1
_geom_bond_atom_site_label_2
_geom_bond_distance
Ru1 Cl3 2.3719(5)
Ru1 P4 2.4362(4)
Ru1 Cl6 2.3628(5)
Ru1 P7 2.4330(4)
Ru1 C30 1.6901(16)
Rh2 Cl5 2.3480(5)
Rh2 C30 1.8969(16)
Rh2 C33 2.1408(16)
Rh2 C47 2.318(5)
Rh2 C4 2.1360(17)
Rh2 C6 2.290(4)
Rh2 C10 2.347(5)
Rh2 C3 2.264(5)
P4 C22 1.8660(16)
P4 C32 1.8473(16)
P4 C36 1.8640(16)
P7 C15 1.8617(17)
P7 C25 1.8602(16)
P7 C27 1.8485(17)
C0AA H0AA 0.9700
C0AA H0AB 0.9700
C0AA C36 1.532(2)
C0AA C48 1.535(2)
C11 H11A 0.9700
C11 H11B 0.9700
C11 C13 1.534(2)
C11 C22 1.539(2)
C1AA H1AA 0.9700
C1AA H1AB 0.9700
C1AA C25 1.536(2)
C1AA C39 1.531(2)
C13 H13A 0.9700
C13 H13B 0.9700
C13 C29 1.522(2)
C14 H14A 0.9700
C14 H14B 0.9700
C14 C19 1.534(2)
C14 C22 1.539(2)
C15 H15 0.9800
C15 C16 1.540(2)
C15 C18 1.533(2)
C16 H16A 0.9700
C16 H16B 0.9700
C16 C40 1.527(3)
C17 H17A 0.9700
C17 H17B 0.9700
C17 C33 1.588(13)
C17 C9 1.517(13)
C18 H18A 0.9700
C18 H18B 0.9700
C18 C44 1.532(2)
C19 H19A 0.9700
C19 H19B 0.9700
C19 C29 1.520(3)
C20 H20A 0.9700
C20 H20B 0.9700
C20 C31 1.532(3)
C20 C46 1.521(4)
C21 H21A 0.9700
C21 H21B 0.9700
C21 C39 1.518(3)
C21 C42 1.512(3)
C22 H22 0.9800
C23 H23A 0.9700
C23 H23B 0.9700
C23 C32 1.537(2)
C23 C38 1.530(2)
C24 H24A 0.9700
C24 H24B 0.9700
C24 C40 1.523(3)
C24 C44 1.529(3)
C25 H25 0.9800
C25 C52 1.534(2)
C26 H26A 0.9700
C26 H26B 0.9700
C26 C28 1.528(2)
C26 C38 1.528(2)
C27 H27 0.9800
C27 C31 1.536(2)
C27 C34 1.536(3)
C28 H28A 0.9700
C28 H28B 0.9700
C28 C37 1.532(2)
C29 H29A 0.9700
C29 H29B 0.9700
C31 H31A 0.9700
C31 H31B 0.9700
C32 H32 0.9800
C32 C37 1.540(2)
C33 H33A 0.9800
C33 H33 0.9801
C33 C4 1.389(3)
C33 C7 1.466(14)
C34 H34A 0.9700
C34 H34B 0.9700
C34 C45 1.529(2)
C35 H35A 0.9700
C35 H35B 0.9700
C35 C41 1.532(2)
C35 C51 1.525(3)
C36 H36 0.9800
C36 C41 1.536(2)
C37 H37A 0.9700
C37 H37B 0.9700
C38 H38A 0.9700
C38 H38B 0.9700
C39 H39A 0.9700
C39 H39B 0.9700
C40 H40A 0.9700
C40 H40B 0.9700
C41 H41A 0.9700
C41 H41B 0.9700
C42 H42A 0.9700
C42 H42B 0.9700
C42 C52 1.532(2)
C43 H43A 0.9700
C43 H43B 0.9700
C43 C4 1.544(8)
C43 C12 1.134(9)
C44 H44A 0.9700
C44 H44B 0.9700
C45 H45A 0.9700
C45 H45B 0.9700
C45 C46 1.513(3)
C46 H46A 0.9700
C46 H46B 0.9700
C47 H47 0.9800
C47 C9 1.504(7)
C47 C10 1.365(8)
C48 H48A 0.9700
C48 H48B 0.9700
C48 C51 1.520(3)
C49 H49A 0.9700
C49 H49B 0.9700
C49 C3AA 1.706(8)
C49 C3 1.511(6)
C50 H50A 0.9700
C50 H50B 0.9700
C50 C6 1.503(6)
C50 C7 1.558(9)
C51 H51A 0.9700
C51 H51B 0.9700
C52 H52A 0.9700
C52 H52B 0.9700
C4 H4B 0.9799
C4 H4A 0.9800
C4 C3AA 1.535(8)
C6 H6 0.9800
C6 C3 1.374(7)
C9 H9A 0.9700
C9 H9B 0.9700
C10 H10 0.9800
C10 C12 1.523(7)
C12 H12A 0.9700
C12 H12B 0.9700
Cl1 C2AA 1.757(14)
Cl2 C2AA 1.753(14)
C2AA H2AA 0.9700
C2AA H2AB 0.9700
C3AA H3AA 0.9700
C3AA H3AB 0.9700
C7 H7A 0.9700
C7 H7B 0.9700
C3 H3 0.9801
C2AB H2AC 0.9700
C2AB H2AD 0.9700
C2AB Cl2A 1.761(8)
C2AB Cl1A 1.719(7)

loop_
_geom_torsion_atom_site_label_1
_geom_torsion_atom_site_label_2
_geom_torsion_atom_site_label_3
_geom_torsion_atom_site_label_4
_geom_torsion
Ru1 P4 C22 C11 83.16(11)
Ru1 P4 C22 C14 -150.03(11)
Ru1 P4 C32 C23 175.52(10)
Ru1 P4 C32 C37 -53.55(13)
Ru1 P4 C36 C0AA -70.35(13)
Ru1 P4 C36 C41 57.19(13)
Ru1 P7 C15 C16 81.72(13)
Ru1 P7 C15 C18 -44.76(12)
Ru1 P7 C25 C1AA -85.77(12)
Ru1 P7 C25 C52 146.68(12)
Ru1 P7 C27 C31 -178.35(11)
Ru1 P7 C27 C34 50.48(13)
Rh2 C33 C4 C43 92.1(3)
Rh2 C33 C4 C3AA 112.9(3)
Rh2 C33 C7 C50 19.0(9)
Rh2 C47 C9 C17 -10.7(6)
Rh2 C47 C10 C12 -98.0(5)
Rh2 C4 C3AA C49 19.1(5)
Rh2 C6 C3 C49 -101.2(4)
Rh2 C10 C12 C43 -22.1(6)
P4 C32 C37 C28 167.69(12)
P4 C36 C41 C35 172.10(13)
P7 C15 C16 C40 176.39(12)
P7 C15 C18 C44 -174.83(12)
P7 C25 C52 C42 -174.83(14)
P7 C27 C31 C20 170.29(13)
P7 C27 C34 C45 -170.78(12)
C0AA C36 C41 C35 -57.8(2)
C0AA C48 C51 C35 56.9(2)
C11 C13 C29 C19 57.1(2)
C1AA C25 C52 C42 56.5(2)
C13 C11 C22 P4 -173.73(11)
C13 C11 C22 C14 56.20(18)
C14 C19 C29 C13 -57.7(2)
C15 P7 C25 C1AA 155.31(12)
C15 P7 C25 C52 27.76(15)
C15 P7 C27 C31 -59.32(14)
C15 P7 C27 C34 169.51(12)
C15 C16 C40 C24 60.11(19)
C15 C18 C44 C24 -53.8(2)
C16 C15 C18 C44 55.13(19)
C17 C33 C4 Rh2 -96.2(4)
C17 C33 C4 C43 -4.1(6)
C17 C33 C4 C3AA 16.8(6)
C17 C33 C7 C50 -20(3)
C18 C15 C16 C40 -57.44(18)
C19 C14 C22 P4 175.51(14)
C19 C14 C22 C11 -56.4(2)
C21 C42 C52 C25 -55.2(2)
C22 P4 C32 C23 -53.22(14)
C22 P4 C32 C37 77.71(13)
C22 P4 C36 C0AA 164.91(13)
C22 P4 C36 C41 -67.55(13)
C22 C11 C13 C29 -57.20(19)
C22 C14 C19 C29 58.1(2)
C23 C32 C37 C28 -58.61(18)
C25 P7 C15 C16 -156.35(12)
C25 P7 C15 C18 77.17(12)
C25 P7 C27 C31 51.35(15)
C25 P7 C27 C34 -79.82(13)
C25 C1AA C39 C21 58.47(19)
C26 C28 C37 C32 56.74(19)
C27 P7 C15 C16 -40.97(14)
C27 P7 C15 C18 -167.45(11)
C27 P7 C25 C1AA 45.02(14)
C27 P7 C25 C52 -82.53(15)
C27 C34 C45 C46 -55.3(2)
C28 C26 C38 C23 55.5(2)
C31 C20 C46 C45 -56.5(2)
C31 C27 C34 C45 56.44(19)
C32 P4 C22 C11 -45.95(13)
C32 P4 C22 C14 80.86(14)
C32 P4 C36 C0AA 49.50(14)
C32 P4 C36 C41 177.04(12)
C32 C23 C38 C26 -57.00(19)
C33 C17 C9 C47 37.2(7)
C33 C4 C3AA C49 -64.7(4)
C34 C27 C31 C20 -57.1(2)
C34 C45 C46 C20 55.9(2)
C36 P4 C22 C11 -155.26(11)
C36 P4 C22 C14 -28.46(14)
C36 P4 C32 C23 56.11(14)
C36 P4 C32 C37 -172.96(12)
C36 C0AA C48 C51 -58.6(2)
C38 C23 C32 P4 -168.33(12)
C38 C23 C32 C37 58.72(18)
C38 C26 C28 C37 -55.4(2)
C39 C1AA C25 P7 170.68(12)
C39 C1AA C25 C52 -58.22(18)
C39 C21 C42 C52 54.5(2)
C40 C24 C44 C18 55.0(2)
C41 C35 C51 C48 -55.1(2)
C42 C21 C39 C1AA -56.1(2)
C43 C4 C3AA C49 59.1(15)
C44 C24 C40 C16 -59.0(2)
C46 C20 C31 C27 56.5(2)
C47 C10 C12 C43 57.4(8)
C48 C0AA C36 P4 -172.37(13)
C48 C0AA C36 C41 58.7(2)
C50 C6 C3 Rh2 98.6(4)
C50 C6 C3 C49 -2.6(7)
C51 C35 C41 C36 55.8(2)
C4 C33 C7 C50 102.1(6)
C4 C43 C12 C10 11.2(11)
C6 C50 C7 C33 -37.0(9)
C9 C17 C33 Rh2 -45.2(6)
C9 C17 C33 C4 32.8(7)
C9 C17 C33 C7 99(4)
C9 C47 C10 Rh2 103.8(5)
C9 C47 C10 C12 5.9(9)
C10 C47 C9 C17 -95.0(7)
C12 C43 C4 Rh2 7.9(10)
C12 C43 C4 C33 -68.5(10)
C12 C43 C4 C3AA -137(2)
C3AA C49 C3 Rh2 -4.3(6)
C3AA C49 C3 C6 78.1(6)
C7 C33 C4 Rh2 -111.7(4)
C7 C33 C4 C43 -19.6(6)
C7 C33 C4 C3AA 1.2(6)
C7 C50 C6 Rh2 35.7(6)
C7 C50 C6 C3 -43.5(7)
C3 C49 C3AA C4 -8.7(6)
